data_2014451
loop_
_publ_author_name
'Philippe Guionneau'
'Jos\'e S\'anchez Costa'
'Jean-Fran\,cois L\'etard'

_publ_section_title
;Revisited crystal symmetry of the high-spin form of the iron(II)
 spin-crossover complex
 dicyano[2,13-dimethyl-6,9-dioxa-3,12,18-triazabicyclo[12.3.1]octadeca-1(18),2,12,14,16-pentaene]iron(II)
 monohydrate
;
_journal_issue 11
_journal_name_full 'Acta Crystallographica Section C'
_journal_page_first m587
_journal_page_last m589
_journal_paper_doi 10.1107/S010827010402445X
_journal_volume 60
_journal_year 2004
_chemical_formula_iupac '[Fe (C15 H23 N3 O2) (C N)2], H2 0'
_chemical_formula_moiety 'C17 H21 Fe N5 O2, H2 O'
_chemical_formula_sum 'C17 H23 Fe N5 O3'
_chemical_formula_weight 401.25
_chemical_name_systematic
;
dicyano[2,13-dimethyl-6,9-dioxa-3,12,18-triazabicyclo[12.3.1]octadeca-
1(18),2,12,14,16-pentaene]iron(II)
;
_space_group_IT_number 15
_symmetry_cell_setting monoclinic
_symmetry_space_group_name_Hall '-C 2yc'
_symmetry_space_group_name_H-M 'C 1 2/c 1'
_atom_sites_solution_hydrogens geom
_atom_sites_solution_primary direct
_atom_sites_solution_secondary difmap
_audit_creation_method SHELXL-97
_cell_angle_alpha 90.000
_cell_angle_beta 116.270(10)
_cell_angle_gamma 90.000
_cell_formula_units_Z 4
_cell_length_a 17.326(5)
_cell_length_b 12.054(5)
_cell_length_c 10.125(5)
_cell_measurement_reflns_used 6605
_cell_measurement_temperature 293(2)
_cell_measurement_theta_max 27.5
_cell_measurement_theta_min 1.0
_cell_volume 1896.2(13)
_computing_cell_refinement 'HKL SCALEPACK (Otwinowski & Minor, 1997)'
_computing_data_collection 'COLLECT (Nonius, 2003)'
_computing_data_reduction 'HKL DENZO (Otwinowski & Minor, 1997) and SCALEPACK'
_computing_molecular_graphics 'ORTEP-3 for Windows (Farrugia, 1997)'
_computing_publication_material 'WinGX (Farrugia, 1999)'
_computing_structure_refinement
;
SHELXL97 (Sheldrick, 1997) and WinGX (Farrugia, 1999)
;
_computing_structure_solution 'SHELXS97 (Sheldrick, 1997)'
_diffrn_ambient_temperature 293(2)
_diffrn_measured_fraction_theta_full 0.992
_diffrn_measured_fraction_theta_max 0.992
_diffrn_measurement_device_type 'Nonius KappaCCD'
_diffrn_measurement_method '\w scans with \k offsets'
_diffrn_radiation_monochromator graphite
_diffrn_radiation_source 'fine-focus sealed tube'
_diffrn_radiation_type MoK\a
_diffrn_radiation_wavelength 0.71069
_diffrn_reflns_av_R_equivalents 0.0449
_diffrn_reflns_av_sigmaI/netI 0.0466
_diffrn_reflns_limit_h_max 21
_diffrn_reflns_limit_h_min -21
_diffrn_reflns_limit_k_max 15
_diffrn_reflns_limit_k_min -15
_diffrn_reflns_limit_l_max 12
_diffrn_reflns_limit_l_min -12
_diffrn_reflns_number 6183
_diffrn_reflns_theta_full 26.37
_diffrn_reflns_theta_max 26.37
_diffrn_reflns_theta_min 4.06
_diffrn_standards_decay_% 1
_diffrn_standards_interval_count 0
_diffrn_standards_interval_time 0
_diffrn_standards_number 0
_exptl_absorpt_coefficient_mu 0.822
_exptl_absorpt_correction_type none
_exptl_crystal_colour 'dark violet'
_exptl_crystal_density_diffrn 1.406
_exptl_crystal_density_method 'not measured'
_exptl_crystal_description prism
_exptl_crystal_F_000 840
_exptl_crystal_size_max 0.05
_exptl_crystal_size_mid 0.05
_exptl_crystal_size_min 0.03
_refine_diff_density_max 0.272
_refine_diff_density_min -0.292
_refine_ls_extinction_method none
_refine_ls_goodness_of_fit_ref 1.085
_refine_ls_hydrogen_treatment mixed
_refine_ls_matrix_type full
_refine_ls_number_parameters 131
_refine_ls_number_reflns 1933
_refine_ls_number_restraints 3
_refine_ls_restrained_S_all 1.085
_refine_ls_R_factor_all 0.0541
_refine_ls_R_factor_gt 0.0382
_refine_ls_shift/su_max 0.003
_refine_ls_shift/su_mean 0.000
_refine_ls_structure_factor_coef Fsqd
_refine_ls_weighting_details 'calc w=1/[\s^2^(Fo^2^)+(0.0364P)^2^+1.1283P] where P=(Fo^2^+2Fc^2^)/3'
_refine_ls_weighting_scheme calc
_refine_ls_wR_factor_gt 0.0858
_refine_ls_wR_factor_ref 0.0935
_reflns_number_gt 1590
_reflns_number_total 1933
_reflns_threshold_expression I>2\s(I)
_cod_data_source_file dn1065.cif
_cod_data_source_block I
_cod_original_sg_symbol_Hall -C2yc
_cod_original_sg_symbol_H-M 'C 2/c'
_cod_database_code 2014451
_cod_database_fobs_code 2014451

loop_
_symmetry_equiv_pos_as_xyz
'x, y, z'
'-x, y, -z+1/2'
'x+1/2, y+1/2, z'
'-x+1/2, y+1/2, -z+1/2'
'-x, -y, -z'
'x, -y, z-1/2'
'-x+1/2, -y+1/2, -z'
'x+1/2, -y+1/2, z-1/2'

loop_
_atom_site_label
_atom_site_fract_x
_atom_site_fract_y
_atom_site_fract_z
_atom_site_U_iso_or_equiv
_atom_site_adp_type
_atom_site_calc_flag
_atom_site_refinement_flags
_atom_site_occupancy
_atom_site_disorder_assembly
_atom_site_disorder_group
_atom_site_type_symbol
Fe1 1.0000 0.26200(3) 0.2500 0.03899(17) Uani d S 1 . . Fe
O1 0.94232(10) 0.41946(12) 0.1054(2) 0.0549(4) Uani d . 1 . . O
N1 1.0000 0.08722(19) 0.2500 0.0379(6) Uani d S 1 . . N
N2 0.90301(12) 0.20780(15) 0.0315(2) 0.0443(4) Uani d . 1 . . N
C1 0.94694(13) 0.03144(17) 0.1281(3) 0.0420(5) Uani d . 1 . . C
C2 0.89177(14) 0.10427(18) 0.0030(3) 0.0436(5) Uani d . 1 . . C
N3 0.85158(15) 0.2864(2) 0.3687(3) 0.0689(7) Uani d . 1 . . N
C4 0.94602(16) -0.08329(19) 0.1245(3) 0.0558(7) Uani d . 1 . . C
H4 0.9099 -0.1212 0.0395 0.067 Uiso calc R 1 . . H
C3 0.83077(17) 0.0519(2) -0.1393(3) 0.0613(7) Uani d . 1 . . C
H3A 0.8044 0.1085 -0.2122 0.092 Uiso calc R 1 . . H
H3B 0.7871 0.0121 -0.1249 0.092 Uiso calc R 1 . . H
H3C 0.8617 0.0015 -0.1718 0.092 Uiso calc R 1 . . H
C6 0.85577(17) 0.2933(2) -0.0786(3) 0.0567(6) Uani d . 1 . . C
H6A 0.7968 0.2696 -0.1375 0.068 Uiso calc R 1 . . H
H6B 0.8826 0.3046 -0.1437 0.068 Uiso calc R 1 . . H
C9 0.90158(15) 0.27860(18) 0.3253(3) 0.0477(5) Uani d . 1 . . C
C7 0.85683(17) 0.3992(2) -0.0008(3) 0.0648(7) Uani d . 1 . . C
H7A 0.8367 0.4599 -0.0708 0.078 Uiso calc R 1 . . H
H7B 0.8192 0.3931 0.0468 0.078 Uiso calc R 1 . . H
C5 1.0000 -0.1404(3) 0.2500 0.0639(10) Uani d S 1 . . C
H5 1.0000 -0.2175 0.2500 0.077 Uiso calc SR 1 . . H
C8 0.9554(2) 0.5164(2) 0.1911(4) 0.0773(9) Uani d . 1 . . C
H8A 0.9152 0.5182 0.2339 0.093 Uiso calc R 1 . . H
H8B 0.9457 0.5816 0.1295 0.093 Uiso calc R 1 . . H
O2 0.7731(4) 0.6722(5) 0.0580(7) 0.1060(18) Uani d PD 0.50 . . O
H2O 0.731(3) 0.693(7) -0.024(6) 0.127 Uiso d PD 0.50 . . H
H1O 0.820(2) 0.697(7) 0.058(9) 0.127 Uiso d PD 0.50 . . H

loop_
_atom_site_aniso_label
_atom_site_aniso_U_11
_atom_site_aniso_U_22
_atom_site_aniso_U_33
_atom_site_aniso_U_12
_atom_site_aniso_U_13
_atom_site_aniso_U_23
Fe1 0.0392(3) 0.0363(2) 0.0409(3) 0.000 0.0171(2) 0.000
O1 0.0566(10) 0.0404(8) 0.0594(12) 0.0029(7) 0.0180(9) 0.0022(7)
N1 0.0386(12) 0.0377(12) 0.0381(16) 0.000 0.0177(12) 0.000
N2 0.0432(10) 0.0457(10) 0.0402(12) -0.0006(8) 0.0148(9) 0.0031(8)
C1 0.0439(11) 0.0399(11) 0.0445(14) -0.0051(9) 0.0216(11) -0.0059(9)
C2 0.0425(11) 0.0491(12) 0.0406(14) -0.0063(9) 0.0195(11) -0.0055(10)
N3 0.0590(13) 0.0831(16) 0.0759(18) 0.0123(11) 0.0401(14) 0.0203(13)
C4 0.0638(15) 0.0422(12) 0.0639(19) -0.0088(11) 0.0304(14) -0.0110(11)
C3 0.0566(15) 0.0675(15) 0.0494(17) -0.0073(12) 0.0141(13) -0.0109(13)
C6 0.0573(14) 0.0575(14) 0.0399(16) 0.0027(11) 0.0077(12) 0.0085(11)
C9 0.0462(12) 0.0456(12) 0.0491(15) 0.0018(9) 0.0191(12) 0.0080(10)
C7 0.0609(15) 0.0573(14) 0.0629(19) 0.0132(12) 0.0153(15) 0.0141(13)
C5 0.082(3) 0.0326(16) 0.078(3) 0.000 0.037(2) 0.000
C8 0.096(2) 0.0357(12) 0.080(2) 0.0096(13) 0.0204(17) 0.0001(13)
O2 0.117(4) 0.118(4) 0.120(5) 0.039(4) 0.086(4) 0.037(4)

loop_
_atom_type_symbol
_atom_type_description
_atom_type_scat_dispersion_real
_atom_type_scat_dispersion_imag
_atom_type_scat_source
C C 0.0033 0.0016 'International Tables Vol C Tables 4.2.6.8 and 6.1.1.4'
H H 0.0000 0.0000 'International Tables Vol C Tables 4.2.6.8 and 6.1.1.4'
N N 0.0061 0.0033 'International Tables Vol C Tables 4.2.6.8 and 6.1.1.4'
O O 0.0106 0.0060 'International Tables Vol C Tables 4.2.6.8 and 6.1.1.4'
Fe Fe 0.3463 0.8444 'International Tables Vol C Tables 4.2.6.8 and 6.1.1.4'

loop_
_geom_angle_atom_site_label_1
_geom_angle_atom_site_label_2
_geom_angle_atom_site_label_3
_geom_angle_site_symmetry_1
_geom_angle_site_symmetry_3
_geom_angle
_geom_angle_publ_flag
N1 Fe1 C9 . . 95.31(6) y
N1 Fe1 C9 . 2_755 95.31(6) ?
C9 Fe1 C9 . 2_755 169.39(12) y
N1 Fe1 N2 . . 72.75(5) y
C9 Fe1 N2 . . 90.66(9) y
C9 Fe1 N2 2_755 . 92.49(9) y
N1 Fe1 N2 . 2_755 72.75(5) ?
C9 Fe1 N2 . 2_755 92.49(9) ?
C9 Fe1 N2 2_755 2_755 90.66(9) ?
N2 Fe1 N2 . 2_755 145.50(10) y
N1 Fe1 O1 . 2_755 144.40(5) ?
C9 Fe1 O1 . 2_755 83.65(8) y
C9 Fe1 O1 2_755 2_755 87.72(8) ?
N2 Fe1 O1 . 2_755 142.69(7) y
N2 Fe1 O1 2_755 2_755 71.76(7) ?
N1 Fe1 O1 . . 144.40(5) y
C9 Fe1 O1 . . 87.72(8) y
C9 Fe1 O1 2_755 . 83.65(8) ?
N2 Fe1 O1 . . 71.76(7) y
N2 Fe1 O1 2_755 . 142.69(7) ?
O1 Fe1 O1 2_755 . 71.20(9) y
C8 O1 C7 . . 116.0(2) ?
C8 O1 Fe1 . . 112.35(17) ?
C7 O1 Fe1 . . 110.50(14) ?
C1 N1 C1 . 2_755 120.1(3) ?
C1 N1 Fe1 . . 119.93(13) ?
C1 N1 Fe1 2_755 . 119.93(13) ?
C2 N2 C6 . . 122.4(2) ?
C2 N2 Fe1 . . 119.29(16) ?
C6 N2 Fe1 . . 118.30(16) ?
N1 C1 C4 . . 121.2(2) ?
N1 C1 C2 . . 113.94(19) ?
C4 C1 C2 . . 124.8(2) ?
N2 C2 C1 . . 114.1(2) ?
N2 C2 C3 . . 127.0(2) ?
C1 C2 C3 . . 118.9(2) ?
C5 C4 C1 . . 118.5(3) ?
C5 C4 H4 . . 120.7 ?
C1 C4 H4 . . 120.7 ?
C2 C3 H3A . . 109.5 ?
C2 C3 H3B . . 109.5 ?
H3A C3 H3B . . 109.5 ?
C2 C3 H3C . . 109.5 ?
H3A C3 H3C . . 109.5 ?
H3B C3 H3C . . 109.5 ?
N2 C6 C7 . . 109.0(2) ?
N2 C6 H6A . . 109.9 ?
C7 C6 H6A . . 109.9 ?
N2 C6 H6B . . 109.9 ?
C7 C6 H6B . . 109.9 ?
H6A C6 H6B . . 108.3 ?
N3 C9 Fe1 . . 178.1(2) ?
O1 C7 C6 . . 108.2(2) ?
O1 C7 H7A . . 110.1 ?
C6 C7 H7A . . 110.1 ?
O1 C7 H7B . . 110.1 ?
C6 C7 H7B . . 110.1 ?
H7A C7 H7B . . 108.4 ?
C4 C5 C4 2_755 . 120.3(3) ?
C4 C5 H5 2_755 . 119.8 ?
C4 C5 H5 . . 119.8 ?
O1 C8 C8 . 2_755 108.8(2) ?
O1 C8 H8A . . 109.9 ?
C8 C8 H8A 2_755 . 109.9 ?
O1 C8 H8B . . 109.9 ?
C8 C8 H8B 2_755 . 109.9 ?
H8A C8 H8B . . 108.3 ?
H2O O2 H1O . . 106(3) ?

loop_
_geom_bond_atom_site_label_1
_geom_bond_atom_site_label_2
_geom_bond_site_symmetry_2
_geom_bond_distance
_geom_bond_publ_flag
Fe1 N1 . 2.107(2) y
Fe1 C9 . 2.163(3) y
Fe1 C9 2_755 2.163(3) ?
Fe1 N2 . 2.203(2) y
Fe1 N2 2_755 2.203(2) ?
Fe1 O1 2_755 2.3342(18) ?
Fe1 O1 . 2.3342(18) y
O1 C8 . 1.413(3) ?
O1 C7 . 1.414(3) ?
N1 C1 . 1.348(3) ?
N1 C1 2_755 1.348(3) ?
N2 C2 . 1.276(3) ?
N2 C6 . 1.472(3) ?
C1 C4 . 1.383(3) ?
C1 C2 . 1.489(3) ?
C2 C3 . 1.498(3) ?
N3 C9 . 1.135(3) ?
C4 C5 . 1.382(3) ?
C4 H4 . 0.9300 ?
C3 H3A . 0.9600 ?
C3 H3B . 0.9600 ?
C3 H3C . 0.9600 ?
C6 C7 . 1.496(4) ?
C6 H6A . 0.9700 ?
C6 H6B . 0.9700 ?
C7 H7A . 0.9700 ?
C7 H7B . 0.9700 ?
C5 C4 2_755 1.382(3) ?
C5 H5 . 0.9300 ?
C8 C8 2_755 1.477(6) ?
C8 H8A . 0.9700 ?
C8 H8B . 0.9700 ?
O2 H2O . 0.86(2) ?
O2 H1O . 0.86(2) ?
